data_2237761
loop_
_publ_author_name
'Chebbah, Mahmoud'
'Bouchemma, Ahcene'
'Bouacida, Sofiane'
'Lefrada, Leila'
'Bouhenguel, Mustapha'

_publ_section_title
;
 1,3,5-Tris(4-bromophenyl)-1,3,5-triazinane dichloromethane monosolvate
;
_journal_coeditor_code BQ2386
_journal_issue 6
_journal_name_full 'Acta Crystallographica Section E'
_journal_page_first o976
_journal_paper_doi 10.1107/S1600536813013743
_journal_volume 69
_journal_year 2013
_chemical_formula_iupac 'C21 H18 Br3 N3, C H2 Cl2'
_chemical_formula_moiety 'C21 H18 Br3 N3, C H2 Cl2'
_chemical_formula_sum 'C22 H20 Br3 Cl2 N3'
_chemical_formula_weight 637.04
_chemical_name_systematic
;
1,3,5-Tris(4-bromophenyl)-1,3,5-triazinane dichloromethane monosolvate
;
_space_group_IT_number 2
_symmetry_cell_setting triclinic
_symmetry_space_group_name_Hall '-P 1'
_symmetry_space_group_name_H-M 'P -1'
_atom_sites_solution_hydrogens geom
_atom_sites_solution_primary direct
_atom_sites_solution_secondary difmap
_cell_angle_alpha 65.323(3)
_cell_angle_beta 89.759(2)
_cell_angle_gamma 80.259(2)
_cell_formula_units_Z 2
_cell_length_a 6.0588(2)
_cell_length_b 14.3762(6)
_cell_length_c 15.1617(6)
_cell_measurement_reflns_used 13332
_cell_measurement_temperature 295(2)
_cell_measurement_theta_max 28.53
_cell_measurement_theta_min 1.48
_cell_volume 1179.46(8)
_computing_cell_refinement 'SCALEPACK (Otwinowski & Minor, 1997)'
_computing_data_collection 'COLLECT (Nonius, 2000)'
_computing_data_reduction 'DENZO and SCALEPACK (Otwinowski & Minor, 1997)'
_computing_molecular_graphics 'ORTEP-3 for Windows (Farrugia, 2012) and DIAMOND (Brandenburg & Berndt, 2001)'
_computing_publication_material 'WinGX (Farrugia, 2012)'
_computing_structure_refinement 'SHELXL97 (Sheldrick, 2008)'
_computing_structure_solution 'SIR2002 (Burla <i>et al.</i>, 2005)'
_diffrn_ambient_temperature 295(2)
_diffrn_measured_fraction_theta_full 0.996
_diffrn_measured_fraction_theta_max 0.941
_diffrn_measurement_device_type 'Nonius KappaCCD'
_diffrn_measurement_method 'Omega + Phi scan'
_diffrn_radiation_monochromator graphite
_diffrn_radiation_type MoK\a
_diffrn_radiation_wavelength 0.71073
_diffrn_reflns_av_R_equivalents 0.0775
_diffrn_reflns_limit_h_max 7
_diffrn_reflns_limit_h_min -8
_diffrn_reflns_limit_k_max 19
_diffrn_reflns_limit_k_min -18
_diffrn_reflns_limit_l_max 19
_diffrn_reflns_limit_l_min -17
_diffrn_reflns_number 13332
_diffrn_reflns_theta_full 25
_diffrn_reflns_theta_max 28.53
_diffrn_reflns_theta_min 3.42
_diffrn_standards_number 0
_exptl_absorpt_coefficient_mu 5.372
_exptl_absorpt_correction_T_max 0.4673
_exptl_absorpt_correction_T_min 0.2737
_exptl_absorpt_correction_type multi-scan
_exptl_absorpt_process_details
;
(Blessing, 1995)
;
_exptl_crystal_colour colourless
_exptl_crystal_density_diffrn 1.794
_exptl_crystal_density_method 'not measured'
_exptl_crystal_description prism
_exptl_crystal_F_000 624
_exptl_crystal_size_max 0.24
_exptl_crystal_size_mid 0.24
_exptl_crystal_size_min 0.08
_refine_diff_density_max 0.666
_refine_diff_density_min -0.964
_refine_ls_extinction_method none
_refine_ls_goodness_of_fit_ref 1.088
_refine_ls_hydrogen_treatment constr
_refine_ls_matrix_type full
_refine_ls_number_parameters 271
_refine_ls_number_reflns 5637
_refine_ls_number_restraints 0
_refine_ls_restrained_S_all 1.088
_refine_ls_R_factor_all 0.114
_refine_ls_R_factor_gt 0.0604
_refine_ls_shift/su_max 0.001
_refine_ls_shift/su_mean 0
_refine_ls_structure_factor_coef Fsqd
_refine_ls_weighting_details 'calc w=1/[\s^2^(Fo^2^)+(0.0428P)^2^+1.5896P] where P=(Fo^2^+2Fc^2^)/3'
_refine_ls_weighting_scheme calc
_refine_ls_wR_factor_gt 0.1227
_refine_ls_wR_factor_ref 0.145
_reflns_number_gt 3505
_reflns_number_total 5637
_reflns_threshold_expression I>2sigma(I)
_cod_data_source_file bq2386.cif
_cod_data_source_block I
_cod_database_code 2237761
_cod_database_fobs_code 2237761

loop_
_symmetry_equiv_pos_as_xyz
'x, y, z'
'-x, -y, -z'

loop_
_atom_site_type_symbol
_atom_site_label
_atom_site_fract_x
_atom_site_fract_y
_atom_site_fract_z
_atom_site_U_iso_or_equiv
_atom_site_adp_type
_atom_site_calc_flag
_atom_site_refinement_flags
_atom_site_occupancy
_atom_site_symmetry_multiplicity
Br Br1 0.18017(11) 1.56642(5) 0.60749(5) 0.0660(2) Uani d . 1 1
Br Br2 0.65521(10) 0.70178(5) 1.10267(4) 0.0635(2) Uani d . 1 1
Br Br3 0.63610(10) 0.74321(5) 0.60175(5) 0.05954(19) Uani d . 1 1
C C1 0.4134(9) 1.4501(4) 0.6332(4) 0.0435(12) Uani d . 1 1
C C2 0.6030(10) 1.4347(4) 0.6909(4) 0.0534(14) Uani d . 1 1
H H2 0.623 1.4834 0.7142 0.064 Uiso calc R 1 1
C C3 0.7646(9) 1.3449(4) 0.7140(4) 0.0472(12) Uani d . 1 1
H H3 0.894 1.3345 0.7522 0.057 Uiso calc R 1 1
C C4 0.7355(8) 1.2711(4) 0.6808(3) 0.0365(10) Uani d . 1 1
C C5 0.5461(8) 1.2912(4) 0.6201(4) 0.0442(12) Uani d . 1 1
H H5 0.5272 1.2437 0.5952 0.053 Uiso calc R 1 1
C C6 0.3851(9) 1.3797(4) 0.5958(4) 0.0482(12) Uani d . 1 1
H H6 0.2593 1.392 0.5549 0.058 Uiso calc R 1 1
N N7 0.8851(7) 1.1745(3) 0.7092(3) 0.0390(9) Uani d . 1 1
C C8 1.0412(9) 1.1433(4) 0.7946(4) 0.0447(12) Uani d . 1 1
H H8A 1.1555 1.1865 0.7776 0.054 Uiso calc R 1 1
H H8B 0.9603 1.1536 0.8461 0.054 Uiso calc R 1 1
N N9 1.1476(7) 1.0340(3) 0.8290(3) 0.0427(10) Uani d . 1 1
C C10 1.2702(8) 1.0189(4) 0.7518(4) 0.0441(12) Uani d . 1 1
H H10A 1.3363 0.9458 0.7741 0.053 Uiso calc R 1 1
H H10B 1.3913 1.0582 0.7372 0.053 Uiso calc R 1 1
N N11 1.1234(7) 1.0525(3) 0.6625(3) 0.0425(10) Uani d . 1 1
C C12 1.0132(9) 1.1595(4) 0.6313(4) 0.0442(12) Uani d . 1 1
H H12A 0.9119 1.1797 0.5744 0.053 Uiso calc R 1 1
H H12B 1.1247 1.2041 0.6131 0.053 Uiso calc R 1 1
C C13 1.0220(8) 0.9572(4) 0.8855(3) 0.0395(11) Uani d . 1 1
C C14 0.8000(8) 0.9826(4) 0.9047(4) 0.0439(12) Uani d . 1 1
H H14 0.7244 1.0513 0.8752 0.053 Uiso calc R 1 1
C C15 0.6918(8) 0.9057(4) 0.9678(4) 0.0471(12) Uani d . 1 1
H H15 0.5443 0.9231 0.9808 0.057 Uiso calc R 1 1
C C16 0.7999(8) 0.8052(4) 1.0105(4) 0.0445(12) Uani d . 1 1
C C17 1.0182(9) 0.7775(4) 0.9902(4) 0.0514(13) Uani d . 1 1
H H17 1.0903 0.7082 1.0176 0.062 Uiso calc R 1 1
C C18 1.1266(8) 0.8542(4) 0.9287(4) 0.0481(13) Uani d . 1 1
H H18 1.2741 0.8361 0.916 0.058 Uiso calc R 1 1
C C19 1.0037(8) 0.9794(4) 0.6553(3) 0.0402(11) Uani d . 1 1
C C20 1.1126(9) 0.8785(4) 0.6758(4) 0.0529(14) Uani d . 1 1
H H20 1.2624 0.8579 0.6996 0.064 Uiso calc R 1 1
C C21 1.0056(9) 0.8089(4) 0.6619(4) 0.0548(14) Uani d . 1 1
H H21 1.0819 0.7418 0.6767 0.066 Uiso calc R 1 1
C C22 0.7831(8) 0.8385(4) 0.6256(4) 0.0440(12) Uani d . 1 1
C C23 0.6693(9) 0.9354(4) 0.6074(4) 0.0491(13) Uani d . 1 1
H H23 0.5183 0.9541 0.5854 0.059 Uiso calc R 1 1
C C24 0.7774(8) 1.0066(4) 0.6214(4) 0.0447(12) Uani d . 1 1
H H24 0.6984 1.0729 0.6081 0.054 Uiso calc R 1 1
Cl Cl11 0.4359(4) 0.6198(3) 0.8705(2) 0.1647(16) Uani d . 1 1
Cl Cl12 0.8927(4) 0.5297(2) 0.86456(17) 0.1056(7) Uani d . 1 1
C C101 0.7167(16) 0.6197(8) 0.8929(7) 0.118(3) Uani d . 1 1
H H10C 0.749 0.6886 0.8545 0.142 Uiso calc R 1 1
H H10D 0.7454 0.6037 0.9611 0.142 Uiso calc R 1 1

loop_
_atom_site_aniso_label
_atom_site_aniso_U_11
_atom_site_aniso_U_22
_atom_site_aniso_U_33
_atom_site_aniso_U_12
_atom_site_aniso_U_13
_atom_site_aniso_U_23
Br1 0.0620(4) 0.0496(4) 0.0824(5) 0.0053(3) 0.0044(3) -0.0299(3)
Br2 0.0582(4) 0.0680(4) 0.0602(4) -0.0218(3) 0.0080(3) -0.0194(3)
Br3 0.0568(4) 0.0626(4) 0.0712(4) -0.0116(3) -0.0024(3) -0.0396(3)
C1 0.045(3) 0.035(3) 0.049(3) -0.006(2) 0.011(2) -0.018(2)
C2 0.060(4) 0.042(3) 0.064(4) -0.011(3) 0.001(3) -0.028(3)
C3 0.045(3) 0.039(3) 0.058(3) -0.011(2) -0.002(2) -0.020(2)
C4 0.038(2) 0.032(2) 0.039(3) -0.010(2) 0.0048(19) -0.014(2)
C5 0.045(3) 0.044(3) 0.050(3) -0.008(2) -0.002(2) -0.026(2)
C6 0.043(3) 0.048(3) 0.054(3) -0.009(2) -0.004(2) -0.022(3)
N7 0.041(2) 0.039(2) 0.042(2) -0.0051(18) 0.0024(17) -0.0227(18)
C8 0.045(3) 0.044(3) 0.046(3) -0.007(2) -0.005(2) -0.021(2)
N9 0.035(2) 0.048(3) 0.045(2) -0.0025(19) -0.0031(17) -0.0218(19)
C10 0.030(2) 0.051(3) 0.054(3) -0.009(2) 0.005(2) -0.024(2)
N11 0.037(2) 0.047(3) 0.045(2) -0.0044(19) 0.0068(17) -0.023(2)
C12 0.042(3) 0.044(3) 0.047(3) -0.011(2) 0.011(2) -0.018(2)
C13 0.032(2) 0.048(3) 0.039(3) -0.005(2) -0.0040(19) -0.019(2)
C14 0.035(3) 0.049(3) 0.049(3) -0.001(2) 0.002(2) -0.024(2)
C15 0.035(3) 0.057(3) 0.052(3) -0.004(2) 0.001(2) -0.027(3)
C16 0.041(3) 0.053(3) 0.043(3) -0.012(2) 0.001(2) -0.022(2)
C17 0.044(3) 0.048(3) 0.055(3) -0.003(2) 0.000(2) -0.017(3)
C18 0.030(3) 0.048(3) 0.059(3) 0.003(2) -0.001(2) -0.019(3)
C19 0.037(3) 0.044(3) 0.039(3) -0.004(2) 0.007(2) -0.018(2)
C20 0.038(3) 0.052(3) 0.070(4) 0.001(2) -0.004(2) -0.030(3)
C21 0.044(3) 0.044(3) 0.075(4) 0.007(2) -0.005(3) -0.029(3)
C22 0.045(3) 0.048(3) 0.043(3) -0.008(2) 0.000(2) -0.022(2)
C23 0.040(3) 0.051(3) 0.053(3) -0.003(2) -0.006(2) -0.020(3)
C24 0.036(3) 0.042(3) 0.053(3) 0.004(2) -0.002(2) -0.020(2)
Cl11 0.0865(17) 0.237(4) 0.112(2) 0.038(2) -0.0031(14) -0.043(2)
Cl12 0.0865(14) 0.1185(18) 0.1040(16) 0.0149(13) -0.0080(11) -0.0519(13)
C101 0.115(8) 0.137(8) 0.117(7) -0.001(6) -0.005(6) -0.076(7)

loop_
_atom_type_symbol
_atom_type_description
_atom_type_scat_dispersion_real
_atom_type_scat_dispersion_imag
_atom_type_scat_source
C C 0.0033 0.0016 'International Tables Vol C Tables 4.2.6.8 and 6.1.1.4'
H H 0 0 'International Tables Vol C Tables 4.2.6.8 and 6.1.1.4'
N N 0.0061 0.0033 'International Tables Vol C Tables 4.2.6.8 and 6.1.1.4'
Cl Cl 0.1484 0.1585 'International Tables Vol C Tables 4.2.6.8 and 6.1.1.4'
Br Br -0.2901 2.4595 'International Tables Vol C Tables 4.2.6.8 and 6.1.1.4'

loop_
_geom_angle_atom_site_label_1
_geom_angle_atom_site_label_2
_geom_angle_atom_site_label_3
_geom_angle
C2 C1 C6 120.9(5)
C2 C1 Br1 120.3(4)
C6 C1 Br1 118.8(4)
C1 C2 C3 119.1(5)
C1 C2 H2 120.5
C3 C2 H2 120.5
C4 C3 C2 121.1(5)
C4 C3 H3 119.5
C2 C3 H3 119.5
C3 C4 C5 118.1(5)
C3 C4 N7 123.2(4)
C5 C4 N7 118.7(4)
C6 C5 C4 121.8(5)
C6 C5 H5 119.1
C4 C5 H5 119.1
C5 C6 C1 119.0(5)
C5 C6 H6 120.5
C1 C6 H6 120.5
C4 N7 C8 116.2(4)
C4 N7 C12 116.0(4)
C8 N7 C12 108.5(4)
N9 C8 N7 110.4(4)
N9 C8 H8A 109.6
N7 C8 H8A 109.6
N9 C8 H8B 109.6
N7 C8 H8B 109.6
H8A C8 H8B 108.1
C13 N9 C10 117.9(4)
C13 N9 C8 117.9(4)
C10 N9 C8 109.5(4)
N9 C10 N11 111.8(4)
N9 C10 H10A 109.2
N11 C10 H10A 109.2
N9 C10 H10B 109.3
N11 C10 H10B 109.3
H10A C10 H10B 107.9
C19 N11 C12 119.7(4)
C19 N11 C10 117.5(4)
C12 N11 C10 110.1(4)
N11 C12 N7 111.3(4)
N11 C12 H12A 109.4
N7 C12 H12A 109.4
N11 C12 H12B 109.4
N7 C12 H12B 109.4
H12A C12 H12B 108
C18 C13 C14 118.3(5)
C18 C13 N9 119.2(4)
C14 C13 N9 122.4(4)
C15 C14 C13 120.1(5)
C15 C14 H14 119.9
C13 C14 H14 119.9
C16 C15 C14 120.4(5)
C16 C15 H15 119.8
C14 C15 H15 119.8
C15 C16 C17 120.5(5)
C15 C16 Br2 119.9(4)
C17 C16 Br2 119.6(4)
C18 C17 C16 119.0(5)
C18 C17 H17 120.5
C16 C17 H17 120.5
C13 C18 C17 121.6(5)
C13 C18 H18 119.2
C17 C18 H18 119.2
C20 C19 C24 117.3(5)
C20 C19 N11 120.6(4)
C24 C19 N11 122.0(5)
C21 C20 C19 121.8(5)
C21 C20 H20 119.1
C19 C20 H20 119.1
C20 C21 C22 119.9(5)
C20 C21 H21 120.1
C22 C21 H21 120.1
C23 C22 C21 120.0(5)
C23 C22 Br3 120.0(4)
C21 C22 Br3 120.0(4)
C22 C23 C24 120.4(5)
C22 C23 H23 119.8
C24 C23 H23 119.8
C23 C24 C19 120.6(5)
C23 C24 H24 119.7
C19 C24 H24 119.7
Cl12 C101 Cl11 111.7(6)
Cl12 C101 H10C 109.3
Cl11 C101 H10C 109.3
Cl12 C101 H10D 109.3
Cl11 C101 H10D 109.3
H10C C101 H10D 107.9

loop_
_geom_bond_atom_site_label_1
_geom_bond_atom_site_label_2
_geom_bond_distance
Br1 C1 1.899(5)
Br2 C16 1.904(5)
Br3 C22 1.905(5)
C1 C2 1.376(8)
C1 C6 1.383(7)
C2 C3 1.394(7)
C2 H2 0.93
C3 C4 1.386(7)
C3 H3 0.93
C4 C5 1.386(7)
C4 N7 1.419(6)
C5 C6 1.377(7)
C5 H5 0.93
C6 H6 0.93
N7 C8 1.468(6)
N7 C12 1.480(6)
C8 N9 1.460(6)
C8 H8A 0.97
C8 H8B 0.97
N9 C13 1.422(6)
N9 C10 1.456(6)
C10 N11 1.475(6)
C10 H10A 0.97
C10 H10B 0.97
N11 C19 1.413(7)
N11 C12 1.444(6)
C12 H12A 0.97
C12 H12B 0.97
C13 C18 1.378(7)
C13 C14 1.395(7)
C14 C15 1.388(7)
C14 H14 0.93
C15 C16 1.355(7)
C15 H15 0.93
C16 C17 1.387(7)
C17 C18 1.378(7)
C17 H17 0.93
C18 H18 0.93
C19 C20 1.392(7)
C19 C24 1.398(7)
C20 C21 1.364(8)
C20 H20 0.93
C21 C22 1.385(7)
C21 H21 0.93
C22 C23 1.359(7)
C23 C24 1.390(7)
C23 H23 0.93
C24 H24 0.93
Cl11 C101 1.736(10)
Cl12 C101 1.729(9)
C101 H10C 0.97
C101 H10D 0.97

loop_
_geom_torsion_atom_site_label_1
_geom_torsion_atom_site_label_2
_geom_torsion_atom_site_label_3
_geom_torsion_atom_site_label_4
_geom_torsion
C6 C1 C2 C3 -1.9(8)
Br1 C1 C2 C3 175.7(4)
C1 C2 C3 C4 -0.8(8)
C2 C3 C4 C5 3.0(8)
C2 C3 C4 N7 -174.3(5)
C3 C4 C5 C6 -2.5(8)
N7 C4 C5 C6 174.9(5)
C4 C5 C6 C1 -0.1(8)
C2 C1 C6 C5 2.4(8)
Br1 C1 C6 C5 -175.2(4)
C3 C4 N7 C8 15.3(7)
C5 C4 N7 C8 -162.0(4)
C3 C4 N7 C12 -114.0(5)
C5 C4 N7 C12 68.7(6)
C4 N7 C8 N9 167.0(4)
C12 N7 C8 N9 -60.1(5)
N7 C8 N9 C13 -78.9(5)
C13 N9 C10 N11 81.6(5)
C8 N9 C10 N11 -56.9(5)
N9 C10 N11 C19 -86.2(5)
C19 N11 C12 N7 84.4(5)
C10 N11 C12 N7 -56.4(5)
C4 N7 C12 N11 -168.1(4)
C10 N9 C13 C18 52.7(6)
C8 N9 C13 C18 -172.3(4)
C10 N9 C13 C14 -131.9(5)
C8 N9 C13 C14 3.1(7)
C18 C13 C14 C15 1.6(7)
N9 C13 C14 C15 -173.9(5)
C13 C14 C15 C16 -0.6(8)
C14 C15 C16 C17 -1.4(8)
C14 C15 C16 Br2 176.3(4)
C15 C16 C17 C18 2.4(8)
Br2 C16 C17 C18 -175.4(4)
C14 C13 C18 C17 -0.6(8)
N9 C13 C18 C17 175.0(5)
C16 C17 C18 C13 -1.3(9)
C12 N11 C19 C20 173.6(4)
C10 N11 C19 C20 -48.4(6)
C12 N11 C19 C24 -2.1(7)
C10 N11 C19 C24 135.9(5)
C24 C19 C20 C21 1.2(8)
N11 C19 C20 C21 -174.6(5)
C19 C20 C21 C22 0.6(9)
C20 C21 C22 C23 -2.5(9)
C20 C21 C22 Br3 177.8(4)
C21 C22 C23 C24 2.5(8)
Br3 C22 C23 C24 -177.8(4)
C22 C23 C24 C19 -0.6(8)
C20 C19 C24 C23 -1.2(7)
N11 C19 C24 C23 174.6(4)
N7 C8 N9 C10 59.6(5)
C8 N7 C12 N11 58.9(5)
N9 C10 N11 C12 55.6(5)
